data_7212745
loop_
_publ_author_name
'Barnes, Nicholas A.'
'Flower, Kevin R.'
'Godfrey, Stephen M.'
'Hurst, Paul A.'
'Khan, Rana Z.'
'Pritchard, Robin G.'

_publ_section_title
;
 Structural relationships between o-, m- and p-tolyl substituted R3EI2 (E
 = As, P) and [(R3E)AuX] (E = As, P; X = Cl, Br, I)
;
_journal_issue 12
_journal_name_full CrystEngComm
_journal_page_first 4240
_journal_paper_doi 10.1039/c0ce00024h
_journal_volume 12
_journal_year 2010
_chemical_absolute_configuration unk
_chemical_compound_source 'synthesis as described'
_chemical_formula_moiety 'C21 H21 I2 P1'
_chemical_formula_sum 'C21 H21 I2 P'
_chemical_formula_weight 557.98
_chemical_name_systematic
;
?
;
_space_group_IT_number 19
_symmetry_cell_setting orthorhombic
_symmetry_Int_Tables_number 19
_symmetry_space_group_name_Hall 'P 2ac 2ab'
_symmetry_space_group_name_H-M 'P 21 21 21'
_atom_sites_solution_hydrogens geom
_atom_sites_solution_primary direct
_atom_sites_solution_secondary difmap
_audit_conform_dict_location ftp://ftp.iucr.org/pub/cif_core.dic
_audit_conform_dict_name cif_core.dic
_audit_conform_dict_version 2.4
_audit_creation_date 2010-03-18T18:00:39-00:00
_audit_creation_method 'WinGX routine CIF_UPDATE'
_cell_angle_alpha 90
_cell_angle_beta 90
_cell_angle_gamma 90
_cell_formula_units_Z 4
_cell_length_a 11.0385(6)
_cell_length_b 13.8805(8)
_cell_length_c 13.4773(9)
_cell_measurement_reflns_used 2493
_cell_measurement_temperature 100(2)
_cell_measurement_theta_max 27
_cell_measurement_theta_min 2
_cell_measurement_wavelength 0.71073
_cell_volume 2065.0(2)
_computing_cell_refinement 'HKL Scalepack (Otwinowski & Minor 1997)'
_computing_data_collection 'Collect (Nonius BV, 1997-2000)'
_computing_data_reduction 'HKL Denzo and Scalepack (Otwinowski & Minor 1997)'
_computing_molecular_graphics 'Ortep-3 for Windows (Farrugia, 1997)'
_computing_publication_material 'WinGX publication routines (Farrugia, 1999)'
_computing_structure_refinement 'SHELXL-97 (Sheldrick, 2008)'
_computing_structure_solution 'SHELXS-86 (Sheldrick, 1986)'
_diffrn_ambient_temperature 100(2)
_diffrn_detector 'CCD plate'
_diffrn_detector_area_resol_mean 9
_diffrn_measured_fraction_theta_full 0.995
_diffrn_measured_fraction_theta_max 0.995
_diffrn_measurement_device '95mm CCD camera on \k-goniostat'
_diffrn_measurement_device_type KappaCCD
_diffrn_measurement_method 'CCD rotation images, thick slices'
_diffrn_orient_matrix_type 'by Nonius Collect from scalepack cell'
_diffrn_orient_matrix_UB_11 -0.846631E-1
_diffrn_orient_matrix_UB_12 -0.245868E-1
_diffrn_orient_matrix_UB_13 0.93401E-2
_diffrn_orient_matrix_UB_21 -0.86498E-2
_diffrn_orient_matrix_UB_22 -0.87147E-2
_diffrn_orient_matrix_UB_23 -0.712134E-1
_diffrn_orient_matrix_UB_31 0.310525E-1
_diffrn_orient_matrix_UB_32 -0.694623E-1
_diffrn_orient_matrix_UB_33 0.56284E-2
_diffrn_radiation_monochromator graphite
_diffrn_radiation_probe x-ray
_diffrn_radiation_type MoK\a
_diffrn_radiation_wavelength 0.71073
_diffrn_reflns_av_R_equivalents 0.088
_diffrn_reflns_av_unetI/netI 0.0482
_diffrn_reflns_limit_h_max 8
_diffrn_reflns_limit_h_min -8
_diffrn_reflns_limit_k_max 15
_diffrn_reflns_limit_k_min -14
_diffrn_reflns_limit_l_max 23
_diffrn_reflns_limit_l_min -23
_diffrn_reflns_number 10207
_diffrn_reflns_reduction_process
;
Scaled and merged with SORTAV
R.H. Blessing, (1987) Cryst. Rev. 1, 3-58
R.H. Blessing, (1989) J. Appl. Cryst. 22, 396-397
;
_diffrn_reflns_theta_full 25.49
_diffrn_reflns_theta_max 25.49
_diffrn_reflns_theta_min 3.3
_diffrn_source 'Enraf Nonius FR590'
_exptl_absorpt_coefficient_mu 3.123
_exptl_absorpt_correction_T_max 0.6349
_exptl_absorpt_correction_T_min 0.5739
_exptl_absorpt_correction_type multi-scan
_exptl_absorpt_process_details
;
R.H. Blessing, Acta Cryst. (1995), A51, 33-38
;
_exptl_crystal_colour brown
_exptl_crystal_density_diffrn 1.795
_exptl_crystal_density_method 'not measured'
_exptl_crystal_description prism
_exptl_crystal_F_000 1072
_exptl_crystal_size_max 0.2
_exptl_crystal_size_mid 0.16
_exptl_crystal_size_min 0.16
_refine_diff_density_max 1.983
_refine_diff_density_min -1.201
_refine_diff_density_rms 0.204
_refine_ls_abs_structure_details 'Flack H D (1983), Acta Cryst. A39, 876-881'
_refine_ls_abs_structure_Flack 0.37(10)
_refine_ls_extinction_method none
_refine_ls_goodness_of_fit_ref 1.129
_refine_ls_hydrogen_treatment constr
_refine_ls_matrix_type full
_refine_ls_number_parameters 221
_refine_ls_number_reflns 2188
_refine_ls_number_restraints 0
_refine_ls_restrained_S_all 1.129
_refine_ls_R_factor_all 0.0799
_refine_ls_R_factor_gt 0.0597
_refine_ls_shift/su_max 0.006
_refine_ls_shift/su_mean 0
_refine_ls_structure_factor_coef Fsqd
_refine_ls_weighting_details 'calc w=1/[\s^2^(Fo^2^)+(0.0885P)^2^+15.1879P] where P=(Fo^2^+2Fc^2^)/3'
_refine_ls_weighting_scheme calc
_refine_ls_wR_factor_gt 0.1512
_refine_ls_wR_factor_ref 0.1708
_reflns_number_gt 1760
_reflns_number_total 2188
_reflns_threshold_expression >2\s(I)
_cod_data_source_file c0ce00024h.txt
_cod_data_source_block 1c
_cod_database_code 7212745

loop_
_symmetry_equiv_pos_as_xyz
'x, y, z'
'-x+1/2, -y, z+1/2'
'x+1/2, -y+1/2, -z'
'-x, y+1/2, -z+1/2'

loop_
_atom_site_label
_atom_site_type_symbol
_atom_site_fract_x
_atom_site_fract_y
_atom_site_fract_z
_atom_site_U_iso_or_equiv
_atom_site_adp_type
_atom_site_occupancy
_atom_site_symmetry_multiplicity
_atom_site_calc_flag
_atom_site_refinement_flags
C1 C 0.3976(16) 0.7909(10) 0.2084(11) 0.038(4) Uani 1 1 d .
C2 C 0.2683(18) 0.7817(12) 0.1994(12) 0.044(4) Uani 1 1 d .
H2 H 0.2171 0.819 0.2411 0.053 Uiso 1 1 calc R
C3 C 0.2187(18) 0.7212(13) 0.1330(12) 0.045(4) Uani 1 1 d .
C4 C 0.2946(18) 0.6685(13) 0.0728(13) 0.051(5) Uani 1 1 d .
H4 H 0.2593 0.6251 0.0266 0.062 Uiso 1 1 calc R
C5 C 0.421(2) 0.6754(13) 0.0762(15) 0.060(5) Uani 1 1 d .
H5 H 0.4708 0.6401 0.0317 0.072 Uiso 1 1 calc R
C6 C 0.4684(17) 0.7342(12) 0.1450(13) 0.046(4) Uani 1 1 d .
H6 H 0.5541 0.7376 0.1509 0.056 Uiso 1 1 calc R
C7 C 0.0814(18) 0.7064(16) 0.1313(18) 0.066(6) Uani 1 1 d .
H7A H 0.0593 0.6559 0.1787 0.1 Uiso 1 1 calc R
H7B H 0.0561 0.6872 0.0645 0.1 Uiso 1 1 calc R
H7C H 0.0409 0.7667 0.1496 0.1 Uiso 1 1 calc R
C8 C 0.3730(14) 0.9642(9) 0.3295(10) 0.034(3) Uani 1 1 d .
C9 C 0.3292(14) 1.0221(11) 0.2529(12) 0.044(4) Uani 1 1 d .
H9 H 0.3512 1.0058 0.1868 0.053 Uiso 1 1 calc R
C10 C 0.2549(19) 1.1026(13) 0.2672(15) 0.057(5) Uani 1 1 d .
C11 C 0.227(2) 1.1208(14) 0.3688(18) 0.063(6) Uani 1 1 d .
H11 H 0.1792 1.1758 0.3838 0.076 Uiso 1 1 calc R
C12 C 0.2646(18) 1.0647(13) 0.4459(17) 0.060(5) Uani 1 1 d .
H12 H 0.2415 1.0809 0.5117 0.072 Uiso 1 1 calc R
C13 C 0.3362(18) 0.9841(12) 0.4292(13) 0.051(4) Uani 1 1 d .
H13 H 0.3601 0.9434 0.4823 0.061 Uiso 1 1 calc R
C14 C 0.214(2) 1.1599(12) 0.183(2) 0.072(7) Uani 1 1 d .
H14A H 0.2768 1.1594 0.1312 0.108 Uiso 1 1 calc R
H14B H 0.1994 1.2263 0.2043 0.108 Uiso 1 1 calc R
H14C H 0.1392 1.1324 0.1562 0.108 Uiso 1 1 calc R
C15 C 0.4919(17) 0.7909(13) 0.4086(12) 0.044(4) Uani 1 1 d .
C16 C 0.4410(18) 0.6994(12) 0.4161(12) 0.047(4) Uani 1 1 d .
H16 H 0.3904 0.6758 0.3645 0.056 Uiso 1 1 calc R
C17 C 0.4640(16) 0.6420(12) 0.4997(11) 0.045(4) Uani 1 1 d .
C18 C 0.5387(19) 0.6791(11) 0.5752(14) 0.051(5) Uani 1 1 d .
H18 H 0.5533 0.6421 0.6333 0.061 Uiso 1 1 calc R
C19 C 0.5903(17) 0.7682(13) 0.5651(12) 0.049(4) Uani 1 1 d .
H19 H 0.6408 0.7926 0.6163 0.059 Uiso 1 1 calc R
C20 C 0.5702(19) 0.8222(13) 0.4827(12) 0.049(4) Uani 1 1 d .
H20 H 0.6103 0.8824 0.4756 0.059 Uiso 1 1 calc R
C21 C 0.4135(19) 0.5417(10) 0.5143(11) 0.049(5) Uani 1 1 d .
H21A H 0.4129 0.526 0.5852 0.073 Uiso 1 1 calc R
H21B H 0.4643 0.4951 0.4789 0.073 Uiso 1 1 calc R
H21C H 0.3307 0.5389 0.4883 0.073 Uiso 1 1 calc R
I1 I 0.93383(11) 0.97502(8) 0.17619(8) 0.0477(3) Uani 1 1 d .
I2 I 0.66661(9) 0.92261(7) 0.24622(8) 0.0429(3) Uani 1 1 d .
P1 P 0.4661(4) 0.8636(3) 0.3022(3) 0.0401(10) Uani 1 1 d .

loop_
_atom_site_aniso_label
_atom_site_aniso_U_11
_atom_site_aniso_U_22
_atom_site_aniso_U_33
_atom_site_aniso_U_23
_atom_site_aniso_U_13
_atom_site_aniso_U_12
C1 0.056(10) 0.023(6) 0.035(7) 0.005(6) 0.001(7) -0.005(7)
C2 0.063(11) 0.039(8) 0.031(8) 0.001(7) -0.004(8) 0.007(8)
C3 0.058(11) 0.046(9) 0.032(8) 0.015(7) -0.005(8) 0.003(9)
C4 0.065(12) 0.047(9) 0.042(9) 0.000(8) -0.010(9) -0.012(9)
C5 0.075(14) 0.049(10) 0.055(11) -0.022(9) 0.012(11) -0.003(11)
C6 0.045(10) 0.044(9) 0.050(10) -0.002(8) 0.010(8) 0.000(8)
C7 0.046(11) 0.069(12) 0.084(14) -0.038(11) -0.010(11) 0.011(10)
C8 0.050(9) 0.023(6) 0.031(7) -0.010(6) -0.007(7) 0.003(6)
C9 0.052(9) 0.044(8) 0.037(7) -0.002(8) 0.018(9) -0.012(8)
C10 0.061(11) 0.047(10) 0.063(12) -0.005(9) -0.009(10) -0.029(9)
C11 0.052(11) 0.044(10) 0.093(15) -0.011(11) -0.027(12) 0.006(9)
C12 0.050(11) 0.055(10) 0.076(13) -0.018(10) 0.008(10) -0.001(9)
C13 0.059(11) 0.047(9) 0.046(9) -0.007(8) -0.002(9) -0.002(10)
C14 0.076(14) 0.039(9) 0.100(16) 0.000(11) -0.051(14) -0.016(9)
C15 0.050(10) 0.048(9) 0.034(8) -0.007(7) 0.002(8) -0.012(8)
C16 0.052(10) 0.053(9) 0.035(8) 0.005(7) -0.004(9) 0.002(9)
C17 0.054(11) 0.054(9) 0.027(7) -0.001(7) 0.018(7) -0.016(8)
C18 0.079(14) 0.028(7) 0.045(9) 0.000(7) 0.000(9) 0.000(8)
C19 0.052(11) 0.059(10) 0.037(8) 0.008(8) -0.005(8) 0.002(9)
C20 0.056(11) 0.056(9) 0.036(8) 0.000(8) 0.006(9) 0.002(10)
C21 0.083(13) 0.038(8) 0.025(7) -0.008(6) 0.008(8) -0.024(9)
I1 0.0558(7) 0.0457(6) 0.0416(6) -0.0002(5) 0.0045(5) -0.0063(6)
I2 0.0493(6) 0.0412(5) 0.0383(5) 0.0040(5) -0.0004(6) -0.0033(5)
P1 0.047(2) 0.039(2) 0.035(2) 0.0044(17) 0.0015(18) -0.0027(19)

loop_
_atom_type_symbol
_atom_type_description
_atom_type_scat_dispersion_real
_atom_type_scat_dispersion_imag
_atom_type_scat_source
C C 0.003 0.002 'International Tables Vol C Tables 4.2.6.8 and 6.1.1.4'
H H 0 0 'International Tables Vol C Tables 4.2.6.8 and 6.1.1.4'
I I -0.474 1.812 'International Tables Vol C Tables 4.2.6.8 and 6.1.1.4'
P P 0.102 0.094 'International Tables Vol C Tables 4.2.6.8 and 6.1.1.4'

loop_
_geom_angle_atom_site_label_1
_geom_angle_atom_site_label_2
_geom_angle_atom_site_label_3
_geom_angle
C6 C1 C2 117.0(16)
C6 C1 P1 120.8(14)
C2 C1 P1 122.0(13)
C3 C2 C1 121.0(17)
C3 C2 H2 119.5
C1 C2 H2 119.5
C2 C3 C4 118.5(19)
C2 C3 C7 119.9(18)
C4 C3 C7 121.5(17)
C3 C4 C5 123.4(18)
C3 C4 H4 118.3
C5 C4 H4 118.3
C6 C5 C4 117.0(19)
C6 C5 H5 121.5
C4 C5 H5 121.5
C5 C6 C1 123.0(18)
C5 C6 H6 118.5
C1 C6 H6 118.5
C3 C7 H7A 109.5
C3 C7 H7B 109.5
H7A C7 H7B 109.5
C3 C7 H7C 109.5
H7A C7 H7C 109.5
H7B C7 H7C 109.5
C9 C8 C13 119.1(14)
C9 C8 P1 120.0(11)
C13 C8 P1 120.8(12)
C8 C9 C10 124.1(15)
C8 C9 H9 117.9
C10 C9 H9 117.9
C9 C10 C11 113.6(18)
C9 C10 C14 120.5(19)
C11 C10 C14 126(2)
C12 C11 C10 124(2)
C12 C11 H11 117.8
C10 C11 H11 117.8
C11 C12 C13 121(2)
C11 C12 H12 119.7
C13 C12 H12 119.7
C12 C13 C8 118.0(17)
C12 C13 H13 121
C8 C13 H13 121
C10 C14 H14A 109.5
C10 C14 H14B 109.5
H14A C14 H14B 109.5
C10 C14 H14C 109.5
H14A C14 H14C 109.5
H14B C14 H14C 109.5
C20 C15 C16 119.0(16)
C20 C15 P1 120.1(13)
C16 C15 P1 120.7(13)
C15 C16 C17 120.2(16)
C15 C16 H16 119.9
C17 C16 H16 119.9
C16 C17 C18 118.7(15)
C16 C17 C21 124.1(16)
C18 C17 C21 117.3(15)
C19 C18 C17 120.1(16)
C19 C18 H18 120
C17 C18 H18 120
C20 C19 C18 120.9(18)
C20 C19 H19 119.6
C18 C19 H19 119.6
C19 C20 C15 121.0(17)
C19 C20 H20 119.5
C15 C20 H20 119.5
C17 C21 H21A 109.5
C17 C21 H21B 109.5
H21A C21 H21B 109.5
C17 C21 H21C 109.5
H21A C21 H21C 109.5
H21B C21 H21C 109.5
P1 I2 I1 173.81(11)
C8 P1 C15 111.9(8)
C8 P1 C1 110.3(8)
C15 P1 C1 108.6(7)
C8 P1 I2 108.7(5)
C15 P1 I2 106.9(6)
C1 P1 I2 110.5(6)

loop_
_geom_bond_atom_site_label_1
_geom_bond_atom_site_label_2
_geom_bond_distance
C1 C6 1.40(2)
C1 C2 1.44(3)
C1 P1 1.785(16)
C2 C3 1.34(2)
C2 H2 0.95
C3 C4 1.38(3)
C3 C7 1.53(3)
C4 C5 1.40(3)
C4 H4 0.95
C5 C6 1.34(3)
C5 H5 0.95
C6 H6 0.95
C7 H7A 0.98
C7 H7B 0.98
C7 H7C 0.98
C8 C9 1.39(2)
C8 C13 1.43(2)
C8 P1 1.774(14)
C9 C10 1.40(3)
C9 H9 0.95
C10 C11 1.43(3)
C10 C14 1.46(3)
C11 C12 1.36(3)
C11 H11 0.95
C12 C13 1.39(3)
C12 H12 0.95
C13 H13 0.95
C14 H14A 0.98
C14 H14B 0.98
C14 H14C 0.98
C15 C20 1.39(2)
C15 C16 1.39(2)
C15 P1 1.777(18)
C16 C17 1.40(2)
C16 H16 0.95
C17 C18 1.41(3)
C17 C21 1.51(2)
C18 C19 1.37(2)
C18 H18 0.95
C19 C20 1.36(2)
C19 H19 0.95
C20 H20 0.95
C21 H21A 0.98
C21 H21B 0.98
C21 H21C 0.98
I1 I2 3.1813(16)
I2 P1 2.478(4)
